data_7062667
loop_
_publ_author_name
'Cen, Peipei'
'Ma, Tongtong'
'Jiang, Fujunrui'
'Zhang, Fengyuan'
'He, Yanping'
'Ding, Runmei'
'Tian, Danian'

_publ_section_title
;
 Fluorescent cadmium(ii) metal--organic frameworks exhibit excellent
 stability and detection ability to Fe3+ and MnO4&#x2212; ions
;
_journal_issue 35
_journal_name_full 'New Journal of Chemistry'
_journal_page_first 16741
_journal_page_last 16747
_journal_paper_doi 10.1039/D3NJ02631K
_journal_volume 47
_journal_year 2023
_chemical_formula_moiety 'C108 H64 Cd2 K O16'
_chemical_formula_sum 'C108 H64 Cd2 K O16'
_chemical_formula_weight 1881.49
_chemical_name_systematic tetragonal
_space_group_crystal_system tetragonal
_space_group_IT_number 96
_space_group_name_Hall 'P 4nw 2abw'
_space_group_name_H-M_alt 'P 43 21 2'
_atom_sites_solution_hydrogens geom
_atom_sites_solution_primary iterative
_audit_creation_date 2022-05-10
_audit_creation_method
;
Olex2 1.3
(compiled 2020.11.12 svn.r5f609507 for OlexSys, GUI svn.r6408)
;
_audit_update_record
;
2022-06-21 deposited with the CCDC.	2023-08-09 downloaded from the CCDC.
;
_cell_angle_alpha 90
_cell_angle_beta 90
_cell_angle_gamma 90
_cell_formula_units_Z 4
_cell_length_a 10.0200(5)
_cell_length_b 10.0200(5)
_cell_length_c 88.189(4)
_cell_measurement_reflns_used 5907
_cell_measurement_temperature 190(2)
_cell_measurement_theta_max 46.895
_cell_measurement_theta_min 3.488
_cell_volume 8854.2(7)
_computing_cell_refinement 'SAINT V8.38A (Bruker, 2018)'
_computing_data_reduction 'SAINT V8.38A (Bruker, 2018)'
_computing_molecular_graphics 'Olex2 1.3 (Dolomanov et al., 2009)'
_computing_publication_material 'Olex2 1.3 (Dolomanov et al., 2009)'
_computing_structure_refinement 'XL  (Sheldrick, 2008)'
_computing_structure_solution 'olex2.solve 1.3 (Bourhis et al., 2015)'
_diffrn_ambient_temperature 190.15
_diffrn_measured_fraction_theta_full 0.999
_diffrn_measured_fraction_theta_max 0.999
_diffrn_measurement_device_type 'BRUKER D8 VENTURE PHOTON II'
_diffrn_radiation_type GaK\a
_diffrn_radiation_wavelength 1.34139
_diffrn_reflns_av_R_equivalents 0.1873
_diffrn_reflns_av_unetI/netI 0.1086
_diffrn_reflns_Laue_measured_fraction_full 0.999
_diffrn_reflns_Laue_measured_fraction_max 0.999
_diffrn_reflns_limit_h_max 11
_diffrn_reflns_limit_h_min -10
_diffrn_reflns_limit_k_max 11
_diffrn_reflns_limit_k_min -11
_diffrn_reflns_limit_l_max 101
_diffrn_reflns_limit_l_min -101
_diffrn_reflns_number 92511
_diffrn_reflns_point_group_measured_fraction_full 0.999
_diffrn_reflns_point_group_measured_fraction_max 0.999
_diffrn_reflns_theta_full 50.406
_diffrn_reflns_theta_max 50.406
_diffrn_reflns_theta_min 3.488
_diffrn_source_current 2.86
_diffrn_source_power 0.1993706
_diffrn_source_voltage 69.71
_exptl_absorpt_coefficient_mu 3.269
_exptl_absorpt_correction_T_max 0.2959
_exptl_absorpt_correction_T_min 0.1957
_exptl_absorpt_correction_type multi-scan
_exptl_crystal_colour 'clear yellowish yellow'
_exptl_crystal_colour_lustre clear
_exptl_crystal_colour_modifier yellowish
_exptl_crystal_colour_primary yellow
_exptl_crystal_density_diffrn 1.411
_exptl_crystal_description block
_exptl_crystal_F_000 3820
_exptl_crystal_size_max 0.1
_exptl_crystal_size_mid 0.1
_exptl_crystal_size_min 0.1
_platon_squeeze_details
;
TITL ZNZ2232_0m_a     P 43 21 2    R = 0.14
CELL   10.0200   10.0200   88.1890     90.00     90.00     90.00
SPGR P43212
# Solvent Accessible Volume =      1094
# Electrons Found in S.A.V. =       285
# Note: Atoms in Void are Labelled as Cxxx and Qxxx for all Others
C101 0.425 0.460 0.754 !       3.05 eA-3
Q102 0.401 0.416 0.255 !       2.97 eA-3
C103 0.063 0.016 0.020 !       2.96 eA-3
Q104 0.440 0.353 0.751 !       2.95 eA-3
C105 0.019 0.030 0.499 !       2.46 eA-3
C106 0.866 0.938 0.493 !       2.03 eA-3
Q107 0.426 0.438-0.002 !       1.90 eA-3
Q108 0.545 0.032 0.250 !       1.80 eA-3
Q109 0.909 0.897 0.016 !       1.63 eA-3
Q110 0.963 0.979 0.015 !       1.62 eA-3
Q111 0.880 0.874 0.988 !       1.59 eA-3
Q112 0.558 0.431 0.740 !       1.54 eA-3
Q113 0.584 0.498 0.280 !       1.49 eA-3
Q114 0.465 0.256 0.246 !       1.47 eA-3
Q115 0.948 0.028 0.018 !       1.45 eA-3
Q116 0.313 0.469 0.500 !       1.38 eA-3
Q117 0.997 0.544 0.012 !       1.35 eA-3
Q118 0.504 0.334 0.221 !       1.27 eA-3
Q119 0.573 0.218 0.247 !       1.26 eA-3
Q120 0.535 1.015 0.011 !       1.25 eA-3
Q121 0.973 0.870 0.750 !       1.20 eA-3
Q122 0.599 0.506 0.780 !       1.19 eA-3
Q123 0.586 0.351 0.228 !       1.19 eA-3
Q124 0.328 0.559 0.781 !       1.16 eA-3
Q125 0.520 0.337 0.724 !       1.15 eA-3
Q126 0.723 0.466 0.238 !       1.15 eA-3
Q127 0.984 0.721 0.479 !       1.05 eA-3
Q128 0.965 1.005 0.133 !       1.04 eA-3
Q129 0.739 0.969 0.525 !       1.01 eA-3
Q130 0.446 0.697 0.875 !       0.99 eA-3
Q131 0.149 0.848 0.751 !       0.99 eA-3
Q132 0.559 0.117 0.249 !       0.95 eA-3
Q133 0.546 0.497 0.601 !       0.94 eA-3
Q134 0.649 0.231 0.238 !       0.90 eA-3
Q135 0.083 0.572 0.273 !       0.87 eA-3
Q136 0.511 0.481 0.914 !       0.86 eA-3
Q137 0.601 0.434 0.305 !       0.86 eA-3
Q138 0.113 0.538 0.268 !       0.85 eA-3
Q139 0.617 0.964 0.983 !       0.85 eA-3
Q140 0.045 0.907 0.645 !       0.84 eA-3
Q141 0.564 0.808 0.004 !       0.81 eA-3
Q142 0.138 0.997 0.071 !       0.81 eA-3
Q143 0.626 0.184 0.752 !       0.79 eA-3
Q144 0.841 0.269 0.499 !       0.78 eA-3
Q145 0.469 0.124 0.250 !       0.77 eA-3
Q146 0.095 0.972 0.635 !       0.76 eA-3
Q147 0.849 0.963 0.655 !       0.76 eA-3
Q148 0.975 1.010 0.457 !       0.76 eA-3
Q149 0.411 0.425 0.900 !       0.75 eA-3
Q150 0.909 0.252 0.566 !       0.75 eA-3
Q151 0.792 0.849 0.534 !       0.74 eA-3
Q152 0.130 0.714 0.509 !       0.74 eA-3
Q153 0.093 0.032 0.953 !       0.74 eA-3
Q154 0.031 0.475 0.273 !       0.74 eA-3
Q155 0.128 0.879 0.139 !       0.73 eA-3
Q156 0.370 0.223 0.247 !       0.73 eA-3
Q157 0.086 0.083 0.367 !       0.73 eA-3
Q158 0.092 0.368 0.238 !       0.73 eA-3
Q159 0.288 0.712 0.512 !       0.72 eA-3
Q160 0.345 0.354 0.659 !       0.72 eA-3
Q161 0.855 0.942 0.453 !       0.71 eA-3
Q162 0.784 0.868 0.527 !       0.71 eA-3
Q163 0.889 0.761 0.012 !       0.71 eA-3
Q164 0.503 0.474 0.301 !       0.71 eA-3
Q165 0.379 0.341 0.225 !       0.70 eA-3
Q166 0.084 1.005 0.452 !       0.70 eA-3
C167 0.096 1.002 0.135 !       0.70 eA-3
Q168 0.866 0.123 0.860 !       0.70 eA-3
Q169 0.880 0.062 0.964 !       0.70 eA-3
Q170 0.674 0.811 0.036 !       0.70 eA-3
Q171 0.549 0.226 0.742 !       0.69 eA-3
Q172 0.892 0.619 0.027 !       0.69 eA-3
Q173 0.433 0.846 0.764 !       0.69 eA-3
Q174 0.346 0.396 0.599 !       0.69 eA-3
Q175 0.852 1.002 0.131 !       0.68 eA-3
Q176 0.565 0.481 0.095 !       0.67 eA-3
Q177 0.354 0.529 0.686 !       0.66 eA-3
Q178 0.323 0.352 0.726 !       0.66 eA-3
Q179 0.970 0.577 0.776 !       0.66 eA-3
Q180 0.116 0.593 0.777 !       0.66 eA-3
Q181 0.245 0.694 0.819 !       0.65 eA-3
Q182 0.438 0.438 0.500 !       0.65 eA-3
C183 0.023 0.941 0.140 !       0.64 eA-3
Q184 0.659 0.348 0.177 !       0.64 eA-3
Q185 0.621 0.849 0.107 !       0.64 eA-3
Q186 0.562 0.807 0.696 !       0.64 eA-3
Q187 0.743 0.344 0.470 !       0.64 eA-3
Q188 0.645 0.778 0.033 !       0.63 eA-3
Q189 1.001 1.006 0.066 !       0.63 eA-3
Q190 0.261 0.743 0.010 !       0.63 eA-3
Q191 0.075 0.650 0.211 !       0.62 eA-3
Q192 0.294 0.810 0.345 !       0.62 eA-3
Q193 0.593 0.855 0.496 !       0.62 eA-3
Q194 0.788 0.438 0.742 !       0.62 eA-3
Q195 0.096 0.228 0.088 !       0.61 eA-3
Q196 0.509 0.191 0.983 !       0.61 eA-3
Q197 0.286 0.687 0.791 !       0.61 eA-3
Q198 0.841 0.970 0.632 !       0.61 eA-3
Q199 0.097 0.725 0.749 !       0.61 eA-3
;
_refine_diff_density_max 1.644
_refine_diff_density_min -1.529
_refine_diff_density_rms 0.149
_refine_ls_abs_structure_details
;
 Refined as an inversion twin.
;
_refine_ls_abs_structure_Flack 0.04(5)
_refine_ls_extinction_method none
_refine_ls_goodness_of_fit_ref 1.059
_refine_ls_hydrogen_treatment constr
_refine_ls_matrix_type full
_refine_ls_number_parameters 574
_refine_ls_number_reflns 7054
_refine_ls_number_restraints 422
_refine_ls_restrained_S_all 1.043
_refine_ls_R_factor_all 0.1847
_refine_ls_R_factor_gt 0.1204
_refine_ls_shift/su_max 0.006
_refine_ls_shift/su_mean 0.000
_refine_ls_structure_factor_coef Fsqd
_refine_ls_weighting_details 'w=1/[\s^2^(Fo^2^)+(0.1478P)^2^+103.2432P] where P=(Fo^2^+2Fc^2^)/3'
_refine_ls_weighting_scheme calc
_refine_ls_wR_factor_gt 0.3306
_refine_ls_wR_factor_ref 0.3745
_reflns_Friedel_coverage 0.642
_reflns_Friedel_fraction_full 0.999
_reflns_Friedel_fraction_max 0.999
_reflns_number_gt 4025
_reflns_number_total 7054
_reflns_threshold_expression 'I > 2\s(I)'
_cod_data_source_file d3nj02631k2.cif
_cod_data_source_block znz2232_0m_a_sq
_cod_depositor_comments 'Adding full bibliography for 7062666--7062667.cif.'
_cod_original_cell_volume 8854.2(10)
_cod_database_code 7062667
_shelx_shelxl_version_number 2018/3
_shelx_space_group_comment
;
The symmetry employed for this shelxl refinement is uniquely defined
by the following loop, which should always be used as a source of
symmetry information in preference to the above space-group names.
They are only intended as comments.
;
_olex2_refinement_description
;
1. Twinned data refinement
 Scales: 0.96(5)
 0.04(5)
2. Fixed Uiso
 At 1.2 times of:
  All C(H) groups
3. Restrained distances
 C27-C28 = C37-C40
 1.51 with sigma of 0.01
4. Uiso/Uaniso restraints and constraints
All non-hydrogen atoms have similar U: within 2A with sigma of 0.01 and sigma
for terminal atoms of 0.02 within 2A
5.a Aromatic/amide H refined with riding coordinates:
 C3(H3), C4(H4), C6(H6), C7(H7), C9(H9), C10(H10), C12(H12), C13(H13),
 C16(H16), C17(H17), C19(H19), C20(H20), C21(H21), C22(H22), C24(H24), C29(H29),
  C30(H30), C32(H32), C33(H33), C35(H35), C36(H36), C38(H38), C39(H39),
 C42(H42), C43(H43), C45(H45), C46(H46), C49(H49), C48(H48), C51(H51), C52(H52),
  C54(H54)
;
_platon_squeeze_void_probe_radius 1.20
_olex2_submission_original_sample_id CC5
_olex2_submission_special_instructions 'No special instructions were received'

loop_
_space_group_symop_operation_xyz
'x, y, z'
'-y+1/2, x+1/2, z+3/4'
'-x, -y, z+1/2'
'y+1/2, -x+1/2, z+1/4'
'x+1/2, -y+1/2, -z+1/4'
'y, x, -z'
'-x+1/2, y+1/2, -z+3/4'
'-y, -x, -z+1/2'

loop_
_atom_site_label
_atom_site_type_symbol
_atom_site_fract_x
_atom_site_fract_y
_atom_site_fract_z
_atom_site_U_iso_or_equiv
_atom_site_adp_type
_atom_site_occupancy
_atom_site_site_symmetry_order
_atom_site_calc_flag
_atom_site_refinement_flags_posn
_atom_site_refinement_flags_adp
_atom_site_refinement_flags_occupancy
_atom_site_disorder_assembly
_atom_site_disorder_group
O1 O -0.9627(18) 0.3011(18) -0.23442(16) 0.076(4) Uani 1 1 d . U . . .
K1 K -0.4265(7) 0.5735(7) 0.000000 0.110(3) Uani 1 2 d S T P . .
O2 O -0.878(2) 0.501(2) -0.23059(17) 0.098(5) Uani 1 1 d . U . . .
O3 O -0.924(2) 0.405(2) -0.0158(2) 0.104(5) Uani 1 1 d . U . . .
O4 O -0.710(2) 0.480(2) -0.01297(19) 0.095(5) Uani 1 1 d . U . . .
O5 O -0.1000(19) -0.217(2) -0.23759(15) 0.089(5) Uani 1 1 d . U . . .
O6 O -0.169(2) -0.424(2) -0.23315(18) 0.104(6) Uani 1 1 d . U . . .
O7 O -0.196(2) -0.374(2) -0.01484(18) 0.095(5) Uani 1 1 d . U . . .
O8 O -0.012(2) -0.295(3) -0.0195(2) 0.117(6) Uani 1 1 d . U . . .
C1 C -0.899(3) 0.382(3) -0.2272(2) 0.079(4) Uani 1 1 d . U . . .
C2 C -0.841(3) 0.341(2) -0.2118(2) 0.067(4) Uani 1 1 d . U . . .
C3 C -0.834(2) 0.210(3) -0.2083(2) 0.065(5) Uani 1 1 d . U . . .
H3 H -0.856226 0.144393 -0.215638 0.078 Uiso 1 1 calc R U . . .
C4 C -0.792(2) 0.170(2) -0.19344(17) 0.064(5) Uani 1 1 d . U . . .
H4 H -0.783125 0.078381 -0.190983 0.077 Uiso 1 1 calc R U . . .
C5 C -0.764(2) 0.268(2) -0.1826(2) 0.058(4) Uani 1 1 d . U . . .
C6 C -0.770(2) 0.402(2) -0.1869(2) 0.060(4) Uani 1 1 d . U . . .
H6 H -0.744587 0.470063 -0.179966 0.072 Uiso 1 1 calc R U . . .
C7 C -0.813(2) 0.436(2) -0.2011(2) 0.064(4) Uani 1 1 d . U . . .
H7 H -0.824346 0.527598 -0.203585 0.077 Uiso 1 1 calc R U . . .
C8 C -0.716(2) 0.224(2) -0.1670(2) 0.061(4) Uani 1 1 d . U . . .
C9 C -0.662(2) 0.311(2) -0.15696(17) 0.056(4) Uani 1 1 d . U . . .
H9 H -0.657344 0.402159 -0.159827 0.068 Uiso 1 1 calc R U . . .
C10 C -0.614(2) 0.276(2) -0.1428(2) 0.053(4) Uani 1 1 d . U . . .
H10 H -0.580597 0.341252 -0.135944 0.064 Uiso 1 1 calc R U . . .
C11 C -0.6174(18) 0.138(2) -0.13891(18) 0.050(4) Uani 1 1 d . U . . .
C12 C -0.6915(19) 0.047(2) -0.1488(2) 0.061(4) Uani 1 1 d . U . . .
H12 H -0.710517 -0.040256 -0.145352 0.073 Uiso 1 1 calc R U . . .
C13 C -0.731(2) 0.082(3) -0.16180(18) 0.067(5) Uani 1 1 d . U . . .
H13 H -0.770086 0.017896 -0.168352 0.081 Uiso 1 1 calc R U . . .
C14 C -0.548(2) 0.091(2) -0.12452(18) 0.054(4) Uani 1 1 d . U . . .
C15 C -0.594(2) 0.155(2) -0.1104(2) 0.061(4) Uani 1 1 d . U . . .
C16 C -0.726(2) 0.147(2) -0.1061(2) 0.061(4) Uani 1 1 d . U . . .
H16 H -0.791245 0.114117 -0.112905 0.073 Uiso 1 1 calc R U . . .
C17 C -0.762(2) 0.188(2) -0.0914(2) 0.060(4) Uani 1 1 d . U . . .
H17 H -0.851417 0.176039 -0.088264 0.072 Uiso 1 1 calc R U . . .
C18 C -0.675(2) 0.244(2) -0.0815(2) 0.060(4) Uani 1 1 d . U . . .
C19 C -0.539(2) 0.260(3) -0.0868(2) 0.064(4) Uani 1 1 d . U . . .
H19 H -0.474438 0.298921 -0.080289 0.077 Uiso 1 1 calc R U . . .
C20 C -0.505(2) 0.221(2) -0.1007(2) 0.066(5) Uani 1 1 d . U . . .
H20 H -0.417059 0.238669 -0.104201 0.079 Uiso 1 1 calc R U . . .
C21 C -0.843(3) 0.307(3) -0.0616(2) 0.070(5) Uani 1 1 d . U . . .
H21 H -0.910867 0.295741 -0.068967 0.083 Uiso 1 1 calc R U . . .
C22 C -0.879(3) 0.346(3) -0.0471(2) 0.079(5) Uani 1 1 d . U . . .
H22 H -0.970238 0.358907 -0.044629 0.094 Uiso 1 1 calc R U . . .
C23 C -0.779(3) 0.366(3) -0.0358(3) 0.080(4) Uani 1 1 d . U . . .
C24 C -0.638(3) 0.348(3) -0.0403(2) 0.074(5) Uani 1 1 d . U . . .
H24 H -0.565720 0.370032 -0.033700 0.089 Uiso 1 1 calc R U . . .
C26 C -0.811(3) 0.418(4) -0.0206(3) 0.094(5) Uani 1 1 d . U . . .
C25 C -0.712(3) 0.283(3) -0.0657(2) 0.066(4) Uani 1 1 d . U . . .
C27 C -0.451(2) -0.008(3) -0.12527(18) 0.059(4) Uani 1 1 d D U . . .
C28 C -0.3917(19) -0.059(2) -0.13997(18) 0.065(4) Uani 1 1 d D U . . .
C29 C -0.326(2) 0.027(3) -0.1504(2) 0.072(5) Uani 1 1 d . U . . .
H29 H -0.307578 0.116294 -0.147557 0.086 Uiso 1 1 calc R U . . .
C30 C -0.291(3) -0.014(3) -0.1637(2) 0.070(5) Uani 1 1 d . U . . .
H30 H -0.249103 0.047897 -0.170262 0.084 Uiso 1 1 calc R U . . .
C31 C -0.311(2) -0.144(3) -0.1692(2) 0.066(4) Uani 1 1 d . U . . .
C32 C -0.360(3) -0.231(3) -0.1586(2) 0.068(5) Uani 1 1 d . U . . .
H32 H -0.366742 -0.322860 -0.160979 0.082 Uiso 1 1 calc R U . . .
C33 C -0.402(3) -0.184(3) -0.1443(2) 0.066(5) Uani 1 1 d . U . . .
H33 H -0.439721 -0.246897 -0.137408 0.079 Uiso 1 1 calc R U . . .
C34 C -0.273(3) -0.186(3) -0.1849(2) 0.070(4) Uani 1 1 d . U . . .
C35 C -0.253(3) -0.085(3) -0.1961(2) 0.077(5) Uani 1 1 d . U . . .
H35 H -0.263561 0.006969 -0.193850 0.093 Uiso 1 1 calc R U . . .
C36 C -0.216(3) -0.129(3) -0.2111(2) 0.078(5) Uani 1 1 d . U . . .
H36 H -0.200367 -0.065548 -0.218861 0.093 Uiso 1 1 calc R U . . .
C37 C -0.202(3) -0.263(3) -0.2142(2) 0.075(4) Uani 1 1 d D U . . .
C38 C -0.221(3) -0.354(3) -0.2032(2) 0.079(5) Uani 1 1 d . U . . .
H38 H -0.206879 -0.445097 -0.205548 0.095 Uiso 1 1 calc R U . . .
C39 C -0.259(3) -0.319(3) -0.1888(3) 0.079(5) Uani 1 1 d . U . . .
H39 H -0.276349 -0.386780 -0.181523 0.094 Uiso 1 1 calc R U . . .
C40 C -0.149(3) -0.299(4) -0.2298(2) 0.086(5) Uani 1 1 d D U . . .
C41 C -0.396(2) -0.072(2) -0.1117(2) 0.058(4) Uani 1 1 d . U . . .
C42 C -0.475(2) -0.1386(19) -0.1013(2) 0.063(4) Uani 1 1 d . U . . .
H42 H -0.565387 -0.157820 -0.103763 0.076 Uiso 1 1 calc R U . . .
C43 C -0.424(2) -0.177(3) -0.0874(2) 0.065(4) Uani 1 1 d . U . . .
H43 H -0.483539 -0.219546 -0.080480 0.078 Uiso 1 1 calc R U . . .
C44 C -0.292(2) -0.159(2) -0.0829(2) 0.062(4) Uani 1 1 d . U . . .
C45 C -0.216(3) -0.098(2) -0.0936(2) 0.061(4) Uani 1 1 d . U . . .
H45 H -0.124328 -0.084149 -0.091161 0.073 Uiso 1 1 calc R U . . .
C46 C -0.258(2) -0.053(2) -0.1078(2) 0.058(4) Uani 1 1 d . U . . .
H46 H -0.198129 -0.011553 -0.114596 0.070 Uiso 1 1 calc R U . . .
C47 C -0.248(2) -0.192(3) -0.0681(2) 0.068(4) Uani 1 1 d . U . . .
C49 C -0.291(3) -0.242(3) -0.0422(3) 0.083(5) Uani 1 1 d . U . . .
H49 H -0.357133 -0.257608 -0.034692 0.099 Uiso 1 1 calc R U . . .
C48 C -0.332(3) -0.209(3) -0.0553(2) 0.075(5) Uani 1 1 d . U . . .
H48 H -0.425015 -0.195089 -0.056580 0.090 Uiso 1 1 calc R U . . .
C50 C -0.164(3) -0.257(3) -0.0382(3) 0.085(5) Uani 1 1 d . U . . .
C51 C -0.071(3) -0.237(3) -0.0500(3) 0.081(5) Uani 1 1 d . U . . .
H51 H 0.021933 -0.243520 -0.048157 0.097 Uiso 1 1 calc R U . . .
C52 C -0.118(3) -0.208(3) -0.0640(3) 0.074(5) Uani 1 1 d . U . . .
H52 H -0.053135 -0.198012 -0.071811 0.089 Uiso 1 1 calc R U . . .
C53 C -0.116(4) -0.303(4) -0.0235(3) 0.096(5) Uani 1 1 d . U . . .
C54 C -0.618(3) 0.298(3) -0.0542(2) 0.072(5) Uani 1 1 d . U . . .
H54 H -0.530100 0.268638 -0.056527 0.087 Uiso 1 1 calc R U . . .
Cd1_2 Cd -0.0438(2) -0.52321(19) -0.24986(2) 0.0861(8) Uani 1 1 d . . . . .

loop_
_atom_site_aniso_label
_atom_site_aniso_U_11
_atom_site_aniso_U_22
_atom_site_aniso_U_33
_atom_site_aniso_U_23
_atom_site_aniso_U_13
_atom_site_aniso_U_12
O1 0.097(11) 0.084(10) 0.046(7) 0.011(7) -0.014(8) -0.015(9)
K1 0.136(5) 0.136(5) 0.057(4) -0.009(4) 0.009(4) -0.042(7)
O2 0.144(12) 0.104(12) 0.047(7) 0.028(8) -0.035(8) -0.021(11)
O3 0.088(11) 0.144(13) 0.080(10) 0.005(10) 0.029(9) -0.007(11)
O4 0.094(11) 0.127(13) 0.063(9) -0.020(9) 0.002(8) 0.015(11)
O5 0.099(11) 0.142(13) 0.025(7) -0.009(8) 0.016(7) 0.010(10)
O6 0.117(12) 0.140(13) 0.056(8) -0.032(9) 0.025(8) 0.001(12)
O7 0.107(12) 0.126(13) 0.051(8) 0.003(9) 0.002(8) -0.003(10)
O8 0.106(13) 0.167(14) 0.077(10) 0.024(10) -0.024(10) -0.012(13)
C1 0.110(10) 0.085(10) 0.041(7) 0.015(7) -0.025(8) -0.011(9)
C2 0.086(9) 0.077(9) 0.038(7) 0.008(7) -0.018(7) -0.003(8)
C3 0.081(10) 0.075(10) 0.040(8) -0.005(8) -0.019(8) 0.004(9)
C4 0.078(10) 0.070(10) 0.045(8) -0.005(8) -0.013(8) 0.008(9)
C5 0.067(8) 0.069(8) 0.037(7) -0.001(7) -0.008(7) 0.002(8)
C6 0.070(10) 0.063(9) 0.048(8) -0.004(8) -0.012(8) -0.008(9)
C7 0.077(10) 0.067(10) 0.049(8) 0.003(8) -0.015(8) -0.007(9)
C8 0.069(8) 0.078(9) 0.036(7) -0.001(7) -0.002(7) 0.003(8)
C9 0.061(9) 0.075(10) 0.033(7) 0.006(7) -0.007(7) 0.005(8)
C10 0.058(9) 0.069(9) 0.033(7) 0.001(7) -0.004(7) 0.005(8)
C11 0.058(8) 0.065(8) 0.028(6) 0.004(6) -0.006(6) -0.003(7)
C12 0.077(10) 0.070(10) 0.035(7) 0.005(8) -0.007(7) -0.008(9)
C13 0.078(10) 0.084(10) 0.039(8) -0.008(8) -0.004(8) -0.002(9)
C14 0.060(8) 0.070(8) 0.031(6) 0.003(6) -0.005(7) -0.001(7)
C15 0.066(8) 0.079(9) 0.037(7) 0.006(7) -0.005(7) 0.003(8)
C16 0.065(9) 0.075(10) 0.043(8) 0.003(8) -0.003(8) 0.009(9)
C17 0.056(9) 0.076(10) 0.047(8) 0.002(8) 0.008(7) 0.019(8)
C18 0.059(8) 0.080(9) 0.040(7) -0.005(7) 0.002(7) 0.017(8)
C19 0.059(9) 0.089(10) 0.043(8) -0.008(8) -0.004(8) 0.011(9)
C20 0.063(10) 0.091(10) 0.042(8) -0.003(8) 0.001(8) 0.002(9)
C21 0.073(10) 0.092(11) 0.044(8) -0.005(8) 0.008(8) 0.005(9)
C22 0.075(10) 0.102(11) 0.059(9) -0.005(9) 0.019(8) 0.006(9)
C23 0.080(9) 0.106(10) 0.055(8) -0.005(8) 0.012(8) 0.009(9)
C24 0.076(10) 0.097(11) 0.050(8) 0.000(9) 0.003(8) 0.012(9)
C26 0.089(10) 0.125(11) 0.068(9) 0.000(9) 0.011(8) 0.007(10)
C25 0.068(9) 0.083(9) 0.045(7) -0.001(7) 0.003(7) 0.012(8)
C27 0.067(8) 0.075(9) 0.036(7) -0.001(6) -0.002(7) 0.000(7)
C28 0.079(9) 0.078(9) 0.040(7) -0.001(7) -0.005(7) -0.002(8)
C29 0.088(10) 0.081(10) 0.046(8) 0.003(8) 0.000(8) -0.014(9)
C30 0.084(10) 0.080(10) 0.046(8) -0.004(8) 0.010(8) -0.009(10)
C31 0.076(9) 0.084(9) 0.039(7) -0.005(7) 0.004(7) -0.003(8)
C32 0.082(10) 0.082(10) 0.041(8) 0.001(8) 0.004(8) -0.007(9)
C33 0.082(10) 0.077(10) 0.039(8) 0.002(8) -0.005(8) -0.006(9)
C34 0.081(9) 0.090(9) 0.040(7) -0.007(7) 0.002(7) -0.004(9)
C35 0.095(11) 0.091(11) 0.045(8) -0.008(8) 0.004(9) -0.004(10)
C36 0.096(11) 0.101(11) 0.036(8) -0.004(9) 0.011(8) -0.005(10)
C37 0.091(9) 0.104(10) 0.030(7) -0.014(7) 0.010(7) -0.006(9)
C38 0.091(10) 0.099(11) 0.048(8) -0.016(9) 0.006(9) -0.012(10)
C39 0.089(11) 0.101(11) 0.046(8) -0.008(9) 0.008(8) -0.015(10)
C40 0.102(10) 0.124(11) 0.032(7) -0.019(8) 0.016(8) 0.001(10)
C41 0.063(8) 0.074(9) 0.038(7) 0.004(7) 0.004(7) 0.007(7)
C42 0.059(9) 0.080(10) 0.050(8) 0.012(8) 0.005(8) 0.001(9)
C43 0.064(9) 0.085(10) 0.045(8) 0.005(8) 0.004(8) 0.007(9)
C44 0.063(8) 0.081(9) 0.044(7) -0.003(7) 0.006(7) 0.015(8)
C45 0.065(9) 0.076(10) 0.042(8) 0.000(8) 0.001(8) 0.005(9)
C46 0.061(9) 0.075(10) 0.039(7) 0.001(8) 0.001(7) 0.011(9)
C47 0.066(9) 0.094(9) 0.046(7) 0.003(7) 0.010(7) 0.011(8)
C49 0.086(11) 0.111(11) 0.051(8) 0.012(9) 0.004(9) 0.011(10)
C48 0.075(10) 0.102(11) 0.048(8) 0.004(9) 0.009(8) 0.009(9)
C50 0.083(10) 0.120(10) 0.052(8) 0.010(8) -0.003(8) -0.003(9)
C51 0.075(10) 0.115(12) 0.052(8) 0.008(9) -0.009(8) -0.002(10)
C52 0.066(10) 0.108(11) 0.049(8) 0.006(9) 0.003(8) 0.004(10)
C53 0.093(11) 0.137(11) 0.059(8) 0.017(9) -0.008(8) -0.008(10)
C54 0.074(10) 0.092(11) 0.051(8) -0.009(9) 0.002(8) 0.014(9)
Cd1_2 0.1266(18) 0.0990(16) 0.0328(8) -0.0034(8) -0.0137(10) 0.0234(12)

loop_
_atom_type_symbol
_atom_type_description
_atom_type_scat_dispersion_real
_atom_type_scat_dispersion_imag
_atom_type_scat_source
C C 0.0137 0.0067 'International Tables Vol C Tables 4.2.6.8 and 6.1.1.4'
H H 0.0000 0.0000 'International Tables Vol C Tables 4.2.6.8 and 6.1.1.4'
Cd Cd 0.1061 3.6794 'International Tables Vol C Tables 4.2.6.8 and 6.1.1.4'
K K 0.3778 0.8310 'International Tables Vol C Tables 4.2.6.8 and 6.1.1.4'
O O 0.0389 0.0241 'International Tables Vol C Tables 4.2.6.8 and 6.1.1.4'

loop_
_geom_angle_atom_site_label_1
_geom_angle_atom_site_label_2
_geom_angle_atom_site_label_3
_geom_angle
_geom_angle_site_symmetry_1
_geom_angle_site_symmetry_3
_geom_angle_publ_flag
C1 O1 K1 169.0(19) . 2_454 ?
C1 O1 Cd1_2 89.1(15) . 1_465 ?
Cd1_2 O1 K1 100.5(5) 1_465 2_454 ?
O1 K1 O1 146.7(8) 4_445 7_354 ?
O1 K1 O4 139.3(6) 7_354 6_465 ?
O1 K1 O4 73.7(5) 4_445 6_465 ?
O1 K1 O4 73.7(5) 7_354 . ?
O1 K1 O4 139.3(6) 4_445 . ?
O1 K1 O5 75.0(5) 7_354 4_455 ?
O1 K1 O5 127.1(4) 7_354 7_454 ?
O1 K1 O5 127.1(4) 4_445 4_455 ?
O1 K1 O5 75.0(5) 4_445 7_454 ?
O1 K1 Cd1_2 116.3(5) 7_354 4 ?
O1 K1 Cd1_2 35.1(3) 7_354 7_464 ?
O1 K1 Cd1_2 116.3(5) 4_445 7_464 ?
O1 K1 Cd1_2 35.1(3) 4_445 4 ?
O4 K1 O4 66.9(8) 6_465 . ?
O4 K1 Cd1_2 149.8(3) . 4 ?
O4 K1 Cd1_2 103.0(4) . 7_464 ?
O4 K1 Cd1_2 149.8(3) 6_465 7_464 ?
O4 K1 Cd1_2 103.0(4) 6_465 4 ?
O5 K1 O4 71.2(6) 4_455 6_465 ?
O5 K1 O4 47.4(4) 7_454 6_465 ?
O5 K1 O4 47.4(4) 4_455 . ?
O5 K1 O4 71.2(6) 7_454 . ?
O5 K1 O5 106.4(7) 7_454 4_455 ?
O5 K1 Cd1_2 159.2(3) 7_454 7_464 ?
O5 K1 Cd1_2 81.3(4) 4_455 7_464 ?
O5 K1 Cd1_2 81.3(4) 7_454 4 ?
O5 K1 Cd1_2 159.2(3) 4_455 4 ?
O7 K1 O1 86.7(6) 1_565 7_354 ?
O7 K1 O1 68.4(5) 1_565 4_445 ?
O7 K1 O1 86.7(6) 6_565 4_445 ?
O7 K1 O1 68.4(5) 6_565 7_354 ?
O7 K1 O4 129.9(5) 1_565 . ?
O7 K1 O4 126.6(6) 6_565 . ?
O7 K1 O4 129.9(5) 6_565 6_465 ?
O7 K1 O4 126.6(6) 1_565 6_465 ?
O7 K1 O5 161.6(6) 1_565 4_455 ?
O7 K1 O5 86.6(5) 6_565 4_455 ?
O7 K1 O5 161.6(6) 6_565 7_454 ?
O7 K1 O5 86.6(5) 1_565 7_454 ?
O7 K1 O7 84.3(9) 1_565 6_565 ?
O7 K1 Cd1_2 33.4(4) 1_565 4 ?
O7 K1 Cd1_2 82.3(5) 1_565 7_464 ?
O7 K1 Cd1_2 33.4(4) 6_565 7_464 ?
O7 K1 Cd1_2 82.3(5) 6_565 4 ?
Cd1_2 K1 Cd1_2 98.4(2) 4 7_464 ?
C1 O2 Cd1_2 87.6(15) . 1_465 ?
C26 O3 Cd1_2 125(2) . 4_455 ?
C26 O4 K1 165.1(17) . . ?
C40 O5 K1 153.0(18) . 2_554 ?
C40 O6 Cd1_2 120.3(17) . . ?
C53 O7 K1 155(2) . 1_545 ?
C53 O7 Cd1_2 93.7(18) . 4_545 ?
Cd1_2 O7 K1 106.9(6) 4_545 1_545 ?
C53 O8 Cd1_2 98(2) . 4_545 ?
O1 C1 O2 127(2) . . ?
O1 C1 C2 119(2) . . ?
O1 C1 Cd1_2 63.6(12) . 1_465 ?
O2 C1 C2 114(2) . . ?
O2 C1 Cd1_2 64.4(12) . 1_465 ?
C2 C1 Cd1_2 167(2) . 1_465 ?
C3 C2 C1 119(2) . . ?
C3 C2 C7 120.5(19) . . ?
C7 C2 C1 120(2) . . ?
C2 C3 H3 120.2 . . ?
C2 C3 C4 120(2) . . ?
C4 C3 H3 120.2 . . ?
C3 C4 H4 120.3 . . ?
C5 C4 C3 119(2) . . ?
C5 C4 H4 120.3 . . ?
C4 C5 C6 118.6(17) . . ?
C4 C5 C8 118.6(19) . . ?
C6 C5 C8 122.5(18) . . ?
C5 C6 H6 120.0 . . ?
C7 C6 C5 120(2) . . ?
C7 C6 H6 120.0 . . ?
C2 C7 H7 119.2 . . ?
C6 C7 C2 122(2) . . ?
C6 C7 H7 119.2 . . ?
C9 C8 C5 122(2) . . ?
C9 C8 C13 116.4(18) . . ?
C13 C8 C5 121.4(18) . . ?
C8 C9 H9 117.6 . . ?
C8 C9 C10 125(2) . . ?
C10 C9 H9 117.6 . . ?
C9 C10 H10 121.5 . . ?
C9 C10 C11 117(2) . . ?
C11 C10 H10 121.5 . . ?
C10 C11 C12 118.2(16) . . ?
C10 C11 C14 119.6(18) . . ?
C12 C11 C14 122.2(18) . . ?
C11 C12 H12 119.0 . . ?
C13 C12 C11 122(2) . . ?
C13 C12 H12 119.0 . . ?
C8 C13 H13 119.7 . . ?
C12 C13 C8 121(2) . . ?
C12 C13 H13 119.7 . . ?
C15 C14 C11 114.9(18) . . ?
C27 C14 C11 120.3(16) . . ?
C27 C14 C15 124.8(16) . . ?
C16 C15 C14 120(2) . . ?
C16 C15 C20 118.0(19) . . ?
C20 C15 C14 122(2) . . ?
C15 C16 H16 120.6 . . ?
C15 C16 C17 119(2) . . ?
C17 C16 H16 120.6 . . ?
C16 C17 H17 118.2 . . ?
C18 C17 C16 124(2) . . ?
C18 C17 H17 118.2 . . ?
C17 C18 C19 116.2(18) . . ?
C17 C18 C25 124(2) . . ?
C19 C18 C25 120(2) . . ?
C18 C19 H19 119.8 . . ?
C20 C19 C18 120(2) . . ?
C20 C19 H19 119.8 . . ?
C15 C20 H20 118.8 . . ?
C19 C20 C15 122(2) . . ?
C19 C20 H20 118.8 . . ?
C22 C21 H21 118.6 . . ?
C25 C21 H21 118.6 . . ?
C25 C21 C22 123(2) . . ?
C21 C22 H22 119.9 . . ?
C21 C22 C23 120(2) . . ?
C23 C22 H22 119.9 . . ?
C22 C23 C24 118(2) . . ?
C22 C23 C26 122(2) . . ?
C26 C23 C24 119(2) . . ?
C23 C24 H24 122.4 . . ?
C54 C24 C23 115(2) . . ?
C54 C24 H24 122.4 . . ?
O3 C26 O4 125(3) . . ?
O3 C26 C23 119(3) . . ?
O4 C26 C23 117(3) . . ?
C21 C25 C18 122(2) . . ?
C21 C25 C54 116(2) . . ?
C54 C25 C18 122(2) . . ?
C14 C27 C28 123.9(17) . . ?
C14 C27 C41 122.5(15) . . ?
C41 C27 C28 113.6(17) . . ?
C29 C28 C27 122(2) . . ?
C33 C28 C27 123(2) . . ?
C33 C28 C29 115.3(18) . . ?
C28 C29 H29 119.4 . . ?
C30 C29 C28 121(2) . . ?
C30 C29 H29 119.4 . . ?
C29 C30 H30 117.5 . . ?
C29 C30 C31 125(2) . . ?
C31 C30 H30 117.5 . . ?
C30 C31 C34 123(2) . . ?
C32 C31 C30 114(2) . . ?
C32 C31 C34 123(2) . . ?
C31 C32 H32 119.7 . . ?
C31 C32 C33 121(2) . . ?
C33 C32 H32 119.7 . . ?
C28 C33 C32 123(2) . . ?
C28 C33 H33 118.3 . . ?
C32 C33 H33 118.3 . . ?
C35 C34 C31 119(2) . . ?
C39 C34 C31 122(2) . . ?
C39 C34 C35 120(2) . . ?
C34 C35 H35 121.5 . . ?
C34 C35 C36 117(3) . . ?
C36 C35 H35 121.5 . . ?
C35 C36 H36 119.7 . . ?
C37 C36 C35 121(2) . . ?
C37 C36 H36 119.7 . . ?
C36 C37 C40 117(2) . . ?
C38 C37 C36 120.2(19) . . ?
C38 C37 C40 123(3) . . ?
C37 C38 H38 118.7 . . ?
C37 C38 C39 123(3) . . ?
C39 C38 H38 118.7 . . ?
C34 C39 H39 120.0 . . ?
C38 C39 C34 120(3) . . ?
C38 C39 H39 120.0 . . ?
O5 C40 O6 127.3(18) . . ?
O5 C40 C37 120(3) . . ?
O6 C40 C37 112(3) . . ?
C42 C41 C27 123(2) . . ?
C42 C41 C46 116.9(19) . . ?
C46 C41 C27 120(2) . . ?
C41 C42 H42 119.5 . . ?
C41 C42 C43 121(2) . . ?
C43 C42 H42 119.5 . . ?
C42 C43 H43 117.9 . . ?
C42 C43 C44 124(2) . . ?
C44 C43 H43 117.9 . . ?
C43 C44 C47 122(2) . . ?
C45 C44 C43 114(2) . . ?
C45 C44 C47 124(2) . . ?
C44 C45 H45 116.9 . . ?
C44 C45 C46 126(2) . . ?
C46 C45 H45 116.9 . . ?
C41 C46 H46 121.0 . . ?
C45 C46 C41 118(2) . . ?
C45 C46 H46 121.0 . . ?
C48 C47 C44 125(2) . . ?
C52 C47 C44 125(2) . . ?
C52 C47 C48 110(2) . . ?
C48 C49 H49 117.2 . . ?
C48 C49 C50 126(3) . . ?
C50 C49 H49 117.2 . . ?
C47 C48 H48 117.9 . . ?
C49 C48 C47 124(3) . . ?
C49 C48 H48 117.9 . . ?
C49 C50 C51 114(2) . . ?
C49 C50 C53 126(3) . . ?
C51 C50 C53 119(3) . . ?
C50 C51 H51 120.6 . . ?
C52 C51 C50 119(3) . . ?
C52 C51 H51 120.6 . . ?
C47 C52 H52 116.7 . . ?
C51 C52 C47 127(2) . . ?
C51 C52 H52 116.7 . . ?
O7 C53 C50 119(3) . . ?
O7 C53 Cd1_2 57.8(14) . 4_545 ?
O8 C53 O7 116(3) . . ?
O8 C53 C50 125(3) . . ?
O8 C53 Cd1_2 58.6(19) . 4_545 ?
C50 C53 Cd1_2 164(3) . 4_545 ?
C24 C54 C25 127(2) . . ?
C24 C54 H54 116.3 . . ?
C25 C54 H54 116.3 . . ?
O1 Cd1_2 K1 44.4(4) 1_645 2_544 ?
O1 Cd1_2 O2 55.1(6) 1_645 1_645 ?
O1 Cd1_2 O8 133.6(7) 1_645 2_444 ?
O1 Cd1_2 C1 27.4(7) 1_645 1_645 ?
O1 Cd1_2 C53 112.1(8) 1_645 2_444 ?
O2 Cd1_2 K1 98.9(5) 1_645 2_544 ?
O2 Cd1_2 C1 28.0(7) 1_645 1_645 ?
O2 Cd1_2 C53 164.0(9) 1_645 2_444 ?
O3 Cd1_2 O1 118.8(7) 2_554 1_645 ?
O3 Cd1_2 K1 119.4(6) 2_554 2_544 ?
O3 Cd1_2 O2 88.2(7) 2_554 1_645 ?
O3 Cd1_2 O7 101.3(7) 2_554 2_444 ?
O3 Cd1_2 O8 86.6(9) 2_554 2_444 ?
O3 Cd1_2 C1 107.1(9) 2_554 1_645 ?
O3 Cd1_2 C53 91.1(9) 2_554 2_444 ?
O6 Cd1_2 O1 98.5(7) . 1_645 ?
O6 Cd1_2 K1 114.6(7) . 2_544 ?
O6 Cd1_2 O2 82.7(8) . 1_645 ?
O6 Cd1_2 O3 126.0(9) . 2_554 ?
O6 Cd1_2 O7 121.3(8) . 2_444 ?
O6 Cd1_2 O8 94.7(8) . 2_444 ?
O6 Cd1_2 C1 88.2(8) . 1_645 ?
O6 Cd1_2 C53 110.3(10) . 2_444 ?
O7 Cd1_2 O1 83.9(7) 2_444 1_645 ?
O7 Cd1_2 K1 39.7(5) 2_444 2_544 ?
O7 Cd1_2 O2 136.5(7) 2_444 1_645 ?
O7 Cd1_2 O8 51.8(8) 2_444 2_444 ?
O7 Cd1_2 C1 110.9(8) 2_444 1_645 ?
O7 Cd1_2 C53 28.5(9) 2_444 2_444 ?
O8 Cd1_2 K1 89.8(6) 2_444 2_544 ?
O8 Cd1_2 O2 171.2(8) 2_444 1_645 ?
O8 Cd1_2 C1 160.7(9) 2_444 1_645 ?
O8 Cd1_2 C53 23.5(8) 2_444 2_444 ?
C1 Cd1_2 K1 71.7(7) 1_645 2_544 ?
C1 Cd1_2 C53 139.3(10) 1_645 2_444 ?
C53 Cd1_2 K1 67.6(7) 2_444 2_544 ?

loop_
_geom_bond_atom_site_label_1
_geom_bond_atom_site_label_2
_geom_bond_distance
_geom_bond_site_symmetry_2
_geom_bond_publ_flag
O1 K1 2.884(18) 2_454 ?
O1 C1 1.22(3) . ?
O1 Cd1_2 2.370(16) 1_465 ?
K1 O4 3.21(2) . ?
K1 O4 3.21(2) 6_465 ?
K1 O5 3.12(2) 7_454 ?
K1 O5 3.12(2) 4_455 ?
K1 O7 2.70(2) 6_565 ?
K1 O7 2.70(2) 1_565 ?
K1 Cd1_2 4.052(7) 7_464 ?
K1 Cd1_2 4.052(7) 4 ?
O2 C1 1.24(3) . ?
O2 Cd1_2 2.388(17) 1_465 ?
O3 C26 1.21(3) . ?
O3 Cd1_2 2.22(2) 4_455 ?
O4 C26 1.36(4) . ?
O5 C40 1.18(3) . ?
O6 C40 1.30(4) . ?
O6 Cd1_2 2.175(17) . ?
O7 C53 1.32(4) . ?
O7 Cd1_2 2.332(19) 4_545 ?
O8 C53 1.11(3) . ?
O8 Cd1_2 2.37(2) 4_545 ?
C1 C2 1.54(3) . ?
C1 Cd1_2 2.65(2) 1_465 ?
C2 C3 1.35(3) . ?
C2 C7 1.37(3) . ?
C3 H3 0.9500 . ?
C3 C4 1.43(2) . ?
C4 H4 0.9500 . ?
C4 C5 1.40(3) . ?
C5 C6 1.40(3) . ?
C5 C8 1.52(3) . ?
C6 H6 0.9500 . ?
C6 C7 1.36(2) . ?
C7 H7 0.9500 . ?
C8 C9 1.35(3) . ?
C8 C13 1.50(3) . ?
C9 H9 0.9500 . ?
C9 C10 1.39(2) . ?
C10 H10 0.9500 . ?
C10 C11 1.42(3) . ?
C11 C12 1.47(3) . ?
C11 C14 1.53(2) . ?
C12 H12 0.9500 . ?
C12 C13 1.26(2) . ?
C13 H13 0.9500 . ?
C14 C15 1.48(3) . ?
C14 C27 1.38(3) . ?
C15 C16 1.38(3) . ?
C15 C20 1.40(3) . ?
C16 H16 0.9500 . ?
C16 C17 1.41(3) . ?
C17 H17 0.9500 . ?
C17 C18 1.35(3) . ?
C18 C19 1.45(3) . ?
C18 C25 1.49(3) . ?
C19 H19 0.9500 . ?
C19 C20 1.34(3) . ?
C20 H20 0.9500 . ?
C21 H21 0.9500 . ?
C21 C22 1.39(3) . ?
C21 C25 1.38(3) . ?
C22 H22 0.9500 . ?
C22 C23 1.42(4) . ?
C23 C24 1.49(4) . ?
C23 C26 1.47(3) . ?
C24 H24 0.9500 . ?
C24 C54 1.35(3) . ?
C25 C54 1.39(3) . ?
C27 C28 1.517(12) . ?
C27 C41 1.46(3) . ?
C28 C29 1.42(3) . ?
C28 C33 1.31(3) . ?
C29 H29 0.9500 . ?
C29 C30 1.29(3) . ?
C30 H30 0.9500 . ?
C30 C31 1.40(3) . ?
C31 C32 1.37(3) . ?
C31 C34 1.50(3) . ?
C32 H32 0.9500 . ?
C32 C33 1.41(3) . ?
C33 H33 0.9500 . ?
C34 C35 1.43(3) . ?
C34 C39 1.39(4) . ?
C35 H35 0.9500 . ?
C35 C36 1.44(3) . ?
C36 H36 0.9500 . ?
C36 C37 1.37(3) . ?
C37 C38 1.34(3) . ?
C37 C40 1.520(12) . ?
C38 H38 0.9500 . ?
C38 C39 1.37(3) . ?
C39 H39 0.9500 . ?
C41 C42 1.38(3) . ?
C41 C46 1.44(3) . ?
C42 H42 0.9500 . ?
C42 C43 1.38(3) . ?
C43 H43 0.9500 . ?
C43 C44 1.39(3) . ?
C44 C45 1.36(3) . ?
C44 C47 1.42(3) . ?
C45 H45 0.9500 . ?
C45 C46 1.39(3) . ?
C46 H46 0.9500 . ?
C47 C48 1.42(3) . ?
C47 C52 1.36(3) . ?
C49 H49 0.9500 . ?
C49 C48 1.26(3) . ?
C49 C50 1.34(4) . ?
C48 H48 0.9500 . ?
C50 C51 1.41(3) . ?
C50 C53 1.45(4) . ?
C51 H51 0.9500 . ?
C51 C52 1.35(3) . ?
C52 H52 0.9500 . ?
C53 Cd1_2 2.75(3) 4_545 ?
C54 H54 0.9500 . ?

loop_
_geom_torsion_atom_site_label_1
_geom_torsion_atom_site_label_2
_geom_torsion_atom_site_label_3
_geom_torsion_atom_site_label_4
_geom_torsion
_geom_torsion_site_symmetry_1
_geom_torsion_site_symmetry_2
_geom_torsion_site_symmetry_3
_geom_torsion_site_symmetry_4
_geom_torsion_publ_flag
O1 C1 C2 C3 16(4) . . . . ?
O1 C1 C2 C7 -156(3) . . . . ?
K1 O1 C1 O2 138(7) 2_454 . . . ?
K1 O1 C1 C2 -45(10) 2_454 . . . ?
K1 O1 C1 Cd1_2 150(9) 2_454 . . 1_465 ?
K1 O4 C26 O3 151(5) . . . . ?
K1 O4 C26 C23 -30(9) . . . . ?
K1 O5 C40 O6 144(3) 2_554 . . . ?
K1 O5 C40 C37 -34(6) 2_554 . . . ?
K1 O7 C53 O8 137(4) 1_545 . . . ?
K1 O7 C53 C50 -51(6) 1_545 . . . ?
K1 O7 C53 Cd1_2 147(5) 1_545 . . 4_545 ?
O2 C1 C2 C3 -167(3) . . . . ?
O2 C1 C2 C7 21(4) . . . . ?
C1 C2 C3 C4 -174(2) . . . . ?
C1 C2 C7 C6 175(2) . . . . ?
C2 C3 C4 C5 3(4) . . . . ?
C3 C2 C7 C6 4(4) . . . . ?
C3 C4 C5 C6 -4(3) . . . . ?
C3 C4 C5 C8 -178(2) . . . . ?
C4 C5 C6 C7 5(3) . . . . ?
C4 C5 C8 C9 167(2) . . . . ?
C4 C5 C8 C13 -15(3) . . . . ?
C5 C6 C7 C2 -5(4) . . . . ?
C5 C8 C9 C10 -178(2) . . . . ?
C5 C8 C13 C12 -180(2) . . . . ?
C6 C5 C8 C9 -8(3) . . . . ?
C6 C5 C8 C13 170(2) . . . . ?
C7 C2 C3 C4 -3(4) . . . . ?
C8 C5 C6 C7 180(2) . . . . ?
C8 C9 C10 C11 3(3) . . . . ?
C9 C8 C13 C12 -1(3) . . . . ?
C9 C10 C11 C12 -11(3) . . . . ?
C9 C10 C11 C14 171.1(18) . . . . ?
C10 C11 C12 C13 13(3) . . . . ?
C10 C11 C14 C15 58(3) . . . . ?
C10 C11 C14 C27 -124(2) . . . . ?
C11 C12 C13 C8 -7(3) . . . . ?
C11 C14 C15 C16 59(3) . . . . ?
C11 C14 C15 C20 -124(2) . . . . ?
C11 C14 C27 C28 10(4) . . . . ?
C11 C14 C27 C41 -170(2) . . . . ?
C12 C11 C14 C15 -121(2) . . . . ?
C12 C11 C14 C27 58(3) . . . . ?
C13 C8 C9 C10 4(3) . . . . ?
C14 C11 C12 C13 -169(2) . . . . ?
C14 C15 C16 C17 169(2) . . . . ?
C14 C15 C20 C19 -168(2) . . . . ?
C14 C27 C28 C29 58(3) . . . . ?
C14 C27 C28 C33 -119(3) . . . . ?
C14 C27 C41 C42 58(3) . . . . ?
C14 C27 C41 C46 -114(2) . . . . ?
C15 C14 C27 C28 -171(2) . . . . ?
C15 C14 C27 C41 8(4) . . . . ?
C15 C16 C17 C18 5(3) . . . . ?
C16 C15 C20 C19 9(3) . . . . ?
C16 C17 C18 C19 0(3) . . . . ?
C16 C17 C18 C25 -178(2) . . . . ?
C17 C18 C19 C20 0(3) . . . . ?
C17 C18 C25 C21 -22(4) . . . . ?
C17 C18 C25 C54 158(2) . . . . ?
C18 C19 C20 C15 -5(4) . . . . ?
C18 C25 C54 C24 171(3) . . . . ?
C19 C18 C25 C21 161(2) . . . . ?
C19 C18 C25 C54 -19(4) . . . . ?
C20 C15 C16 C17 -9(3) . . . . ?
C21 C22 C23 C24 1(4) . . . . ?
C21 C22 C23 C26 175(3) . . . . ?
C21 C25 C54 C24 -9(4) . . . . ?
C22 C21 C25 C18 -179(2) . . . . ?
C22 C21 C25 C54 2(4) . . . . ?
C22 C23 C24 C54 -8(4) . . . . ?
C22 C23 C26 O3 22(5) . . . . ?
C22 C23 C26 O4 -156(3) . . . . ?
C23 C24 C54 C25 12(4) . . . . ?
C24 C23 C26 O3 -164(3) . . . . ?
C24 C23 C26 O4 18(4) . . . . ?
C26 C23 C24 C54 178(3) . . . . ?
C25 C18 C19 C20 178(2) . . . . ?
C25 C21 C22 C23 2(4) . . . . ?
C27 C14 C15 C16 -120(3) . . . . ?
C27 C14 C15 C20 58(3) . . . . ?
C27 C28 C29 C30 -171(2) . . . . ?
C27 C28 C33 C32 173(2) . . . . ?
C27 C41 C42 C43 -168(2) . . . . ?
C27 C41 C46 C45 170(2) . . . . ?
C28 C27 C41 C42 -122(2) . . . . ?
C28 C27 C41 C46 66(3) . . . . ?
C28 C29 C30 C31 -1(4) . . . . ?
C29 C28 C33 C32 -4(3) . . . . ?
C29 C30 C31 C32 -6(4) . . . . ?
C29 C30 C31 C34 178(2) . . . . ?
C30 C31 C32 C33 8(4) . . . . ?
C30 C31 C34 C35 -19(4) . . . . ?
C30 C31 C34 C39 162(3) . . . . ?
C31 C32 C33 C28 -3(4) . . . . ?
C31 C34 C35 C36 180(2) . . . . ?
C31 C34 C39 C38 -178(2) . . . . ?
C32 C31 C34 C35 165(3) . . . . ?
C32 C31 C34 C39 -14(4) . . . . ?
C33 C28 C29 C30 6(3) . . . . ?
C34 C31 C32 C33 -176(2) . . . . ?
C34 C35 C36 C37 1(4) . . . . ?
C35 C34 C39 C38 3(4) . . . . ?
C35 C36 C37 C38 -1(4) . . . . ?
C35 C36 C37 C40 -174(3) . . . . ?
C36 C37 C38 C39 3(4) . . . . ?
C36 C37 C40 O5 13(4) . . . . ?
C36 C37 C40 O6 -165(3) . . . . ?
C37 C38 C39 C34 -4(4) . . . . ?
C38 C37 C40 O5 -159(3) . . . . ?
C38 C37 C40 O6 23(4) . . . . ?
C39 C34 C35 C36 -1(4) . . . . ?
C40 C37 C38 C39 175(3) . . . . ?
C41 C27 C28 C29 -122(2) . . . . ?
C41 C27 C28 C33 61(3) . . . . ?
C41 C42 C43 C44 -2(4) . . . . ?
C42 C41 C46 C45 -3(3) . . . . ?
C42 C43 C44 C45 0(4) . . . . ?
C42 C43 C44 C47 176(2) . . . . ?
C43 C44 C45 C46 1(4) . . . . ?
C43 C44 C47 C48 -19(4) . . . . ?
C43 C44 C47 C52 163(3) . . . . ?
C44 C45 C46 C41 0(4) . . . . ?
C44 C47 C48 C49 178(3) . . . . ?
C44 C47 C52 C51 178(3) . . . . ?
C45 C44 C47 C48 156(3) . . . . ?
C45 C44 C47 C52 -22(4) . . . . ?
C46 C41 C42 C43 4(3) . . . . ?
C47 C44 C45 C46 -174(2) . . . . ?
C49 C50 C51 C52 -1(5) . . . . ?
C49 C50 C53 O7 22(5) . . . . ?
C49 C50 C53 O8 -167(4) . . . . ?
C49 C50 C53 Cd1_2 96(9) . . . 4_545 ?
C48 C47 C52 C51 0(4) . . . . ?
C48 C49 C50 C51 -2(5) . . . . ?
C48 C49 C50 C53 -176(3) . . . . ?
C50 C49 C48 C47 5(5) . . . . ?
C50 C51 C52 C47 2(5) . . . . ?
C51 C50 C53 O7 -152(3) . . . . ?
C51 C50 C53 O8 20(6) . . . . ?
C51 C50 C53 Cd1_2 -77(10) . . . 4_545 ?
C52 C47 C48 C49 -4(4) . . . . ?
C53 C50 C51 C52 173(3) . . . . ?
Cd1_2 O1 C1 O2 -11(3) 1_465 . . . ?
Cd1_2 O1 C1 C2 165(2) 1_465 . . . ?
Cd1_2 O2 C1 O1 11(3) 1_465 . . . ?
Cd1_2 O2 C1 C2 -165(2) 1_465 . . . ?
Cd1_2 O3 C26 O4 29(5) 4_455 . . . ?
Cd1_2 O3 C26 C23 -150(2) 4_455 . . . ?
Cd1_2 O6 C40 O5 26(4) . . . . ?
Cd1_2 O6 C40 C37 -156.5(17) . . . . ?
Cd1_2 O7 C53 O8 -10(4) 4_545 . . . ?
Cd1_2 O7 C53 C50 162(3) 4_545 . . . ?
Cd1_2 O8 C53 O7 10(4) 4_545 . . . ?
Cd1_2 O8 C53 C50 -162(3) 4_545 . . . ?
Cd1_2 C1 C2 C3 112(8) 1_465 . . . ?
Cd1_2 C1 C2 C7 -59(10) 1_465 . . . ?

loop_
_platon_squeeze_void_nr
_platon_squeeze_void_average_x
_platon_squeeze_void_average_y
_platon_squeeze_void_average_z
_platon_squeeze_void_volume
_platon_squeeze_void_count_electrons
_platon_squeeze_void_content
1 0.042 0.042 0.000 149 67 ' '
2 0.047 -0.007 0.134 45 2 ' '
3 0.007 0.953 0.366 44 1 ' '
4 -0.016 0.949 0.426 11 0 ' '
5 -0.042 0.958 0.501 148 69 ' '
6 -0.047 0.007 0.634 44 2 ' '
7 -0.007 0.047 0.866 44 1 ' '
8 0.014 0.051 0.924 9 0 ' '
9 0.042 0.979 0.177 9 -1 ' '
10 0.021 0.958 0.323 9 -1 ' '
11 0.051 0.014 0.076 9 0 ' '
12 0.458 0.542 0.750 149 68 ' '
13 0.453 0.493 0.616 44 2 ' '
14 0.542 0.458 0.250 149 68 ' '
15 0.493 0.453 0.384 45 2 ' '
16 0.507 0.547 0.884 45 1 ' '
17 0.458 0.479 0.573 9 -1 ' '
18 0.449 0.514 0.674 9 0 ' '
19 0.547 0.507 0.116 44 1 ' '
20 0.479 0.458 0.427 9 -1 ' '
21 0.486 0.551 0.826 8 0 ' '
22 0.514 0.449 0.326 9 0 ' '
23 0.541 0.521 0.073 9 -1 ' '
24 0.521 0.542 0.927 9 -1 ' '
25 0.551 0.486 0.174 8 0 ' '
26 0.949 0.986 0.576 9 0 ' '
27 0.958 0.021 0.677 9 -1 ' '
28 0.979 0.042 0.823 9 -1 ' '

loop_
_twin_individual_id
_twin_individual_mass_fraction_refined
1 0.96(5)
2 0.04(5)
